data_4125622
loop_
_publ_author_name
'Corrie, Tom J. A.'
'Ball, Liam T.'
'Russell, Christopher A.'
'Lloyd-Jones, Guy C'

_publ_section_title
;
 Au-Catalyzed Biaryl Coupling To Generate 5- to 9-Membered Rings:
 Turnover-Limiting Reductive Elimination versus \p-Complexation.
;
_journal_issue 1
_journal_name_full 'Journal of the American Chemical Society'
_journal_page_first 245
_journal_page_last 254
_journal_paper_doi 10.1021/jacs.6b10018
_journal_volume 139
_journal_year 2017
_chemical_absolute_configuration ad
_chemical_formula_moiety 'C16 H16 O'
_chemical_formula_sum 'C16 H16 O'
_chemical_formula_weight 224.29
_space_group_crystal_system monoclinic
_space_group_IT_number 9
_space_group_name_Hall 'C -2yc'
_space_group_name_H-M_alt 'C 1 c 1'
_symmetry_space_group_name_Hall 'C -2yc'
_symmetry_space_group_name_H-M 'C 1 c 1'
_atom_sites_solution_hydrogens geom
_audit_creation_date 2015-11-23
_audit_creation_method
;
Olex2 1.2-beta
(compiled 2015.11.10 svn.r3248 for OlexSys, GUI svn.r5133)
;
_cell_angle_alpha 90
_cell_angle_beta 90.4854(9)
_cell_angle_gamma 90
_cell_formula_units_Z 8
_cell_length_a 13.92506(15)
_cell_length_b 7.62053(8)
_cell_length_c 22.4351(2)
_cell_measurement_reflns_used 34216
_cell_measurement_temperature 120.0
_cell_measurement_theta_max 76.1350
_cell_measurement_theta_min 3.9210
_cell_volume 2380.65(4)
_computing_cell_refinement
;
CrysAlisPro, Agilent Technologies,
Version 1.171.37.35e (release 07-10-2014 CrysAlis171 .NET)
(compiled Oct  7 2014,17:20:27)
;
_computing_data_collection
;
CrysAlisPro, Agilent Technologies,
Version 1.171.37.35e (release 07-10-2014 CrysAlis171 .NET)
(compiled Oct  7 2014,17:20:27)
;
_computing_data_reduction
;
CrysAlisPro, Agilent Technologies,
Version 1.171.37.35e (release 07-10-2014 CrysAlis171 .NET)
(compiled Oct  7 2014,17:20:27)
;
_computing_molecular_graphics 'Olex2 (Dolomanov et al., 2009)'
_computing_publication_material 'Olex2 (Dolomanov et al., 2009)'
_computing_structure_refinement 'ShelXL (Sheldrick, 2015)'
_computing_structure_solution 'ShelXS (Sheldrick, 2008)'
_diffrn_ambient_environment air
_diffrn_ambient_temperature 120.0
_diffrn_detector 'CCD plate'
_diffrn_detector_area_resol_mean 5.1574
_diffrn_detector_type Atlas
_diffrn_measured_fraction_theta_full 1.000
_diffrn_measured_fraction_theta_max 0.996
_diffrn_measurement_details
;
#__ type_ start__ end____ width___ exp.time_
  1 omega    7.00   34.00   1.0000    2.0000
omega____ theta____ kappa____ phi______ frames
    -       42.0000   87.0000 -122.6502 27

#__ type_ start__ end____ width___ exp.time_
  2 omega -113.00  -16.00   1.0000    2.0000
omega____ theta____ kappa____ phi______ frames
    -      -42.9186  -57.0000  -30.0000 97

#__ type_ start__ end____ width___ exp.time_
  3 omega  -50.00   30.00   1.0000    2.0000
omega____ theta____ kappa____ phi______ frames
    -      -42.9186   38.0000  150.0000 80

#__ type_ start__ end____ width___ exp.time_
  4 omega -116.00  -20.00   1.0000    2.0000
omega____ theta____ kappa____ phi______ frames
    -      -42.9186  -38.0000  150.0000 96

#__ type_ start__ end____ width___ exp.time_
  5 omega -113.00  -16.00   1.0000    2.0000
omega____ theta____ kappa____ phi______ frames
    -      -42.9186  -57.0000   60.0000 97

#__ type_ start__ end____ width___ exp.time_
  6 omega  -74.00   31.00   1.0000    2.0000
omega____ theta____ kappa____ phi______ frames
    -      -42.9186   77.0000 -150.0000 105

#__ type_ start__ end____ width___ exp.time_
  7 omega   23.00   98.00   1.0000    2.0000
omega____ theta____ kappa____ phi______ frames
    -       42.9186 -125.0000   30.0000 75

#__ type_ start__ end____ width___ exp.time_
  8 omega   14.00   49.00   1.0000    2.0000
omega____ theta____ kappa____ phi______ frames
    -       46.0000   78.0000  144.6859 35

#__ type_ start__ end____ width___ exp.time_
  9 omega   13.00   45.00   1.0000    2.0000
omega____ theta____ kappa____ phi______ frames
    -       46.0000   82.0000  -12.5670 32

#__ type_ start__ end____ width___ exp.time_
 10 omega   18.00   49.00   1.0000    2.0000
omega____ theta____ kappa____ phi______ frames
    -       50.0000   78.0000  -54.6125 31

#__ type_ start__ end____ width___ exp.time_
 11 omega   18.00   46.00   1.0000    2.0000
omega____ theta____ kappa____ phi______ frames
    -       50.0000   80.0000   55.4635 28

#__ type_ start__ end____ width___ exp.time_
 12 omega   22.00   49.00   1.0000    2.0000
omega____ theta____ kappa____ phi______ frames
    -       54.0000   78.0000 -167.2683 27

#__ type_ start__ end____ width___ exp.time_
 13 omega   22.00   49.00   1.0000    2.0000
omega____ theta____ kappa____ phi______ frames
    -       54.0000   78.0000   40.9721 27

#__ type_ start__ end____ width___ exp.time_
 14 omega   27.00  132.00   1.0000    2.0000
omega____ theta____ kappa____ phi______ frames
    -       58.0000   77.0000  138.8699 105

#__ type_ start__ end____ width___ exp.time_
 15 omega   35.00  139.00   1.0000    2.0000
omega____ theta____ kappa____ phi______ frames
    -       66.0000   76.0000   55.1306 104

#__ type_ start__ end____ width___ exp.time_
 16 omega   35.00  140.00   1.0000    2.0000
omega____ theta____ kappa____ phi______ frames
    -       66.0000   77.0000  -82.8675 105

#__ type_ start__ end____ width___ exp.time_
 17 omega   39.00  143.00   1.0000    2.0000
omega____ theta____ kappa____ phi______ frames
    -       70.0000   76.0000 -165.3028 104

#__ type_ start__ end____ width___ exp.time_
 18 omega   39.00  143.00   1.0000    2.0000
omega____ theta____ kappa____ phi______ frames
    -       70.0000   75.0000  161.1425 104

#__ type_ start__ end____ width___ exp.time_
 19 omega   39.00  144.00   1.0000    2.0000
omega____ theta____ kappa____ phi______ frames
    -       70.0000   77.0000   82.0351 105

#__ type_ start__ end____ width___ exp.time_
 20 omega   43.00  148.00   1.0000    2.0000
omega____ theta____ kappa____ phi______ frames
    -       74.0000   77.0000 -145.1387 105

#__ type_ start__ end____ width___ exp.time_
 21 omega   43.00  147.00   1.0000    2.0000
omega____ theta____ kappa____ phi______ frames
    -       74.0000   76.0000 -117.4125 104

#__ type_ start__ end____ width___ exp.time_
 22 omega   43.00  147.00   1.0000    2.0000
omega____ theta____ kappa____ phi______ frames
    -       74.0000   75.0000   63.3076 104

#__ type_ start__ end____ width___ exp.time_
 23 omega   43.00  147.00   1.0000    2.0000
omega____ theta____ kappa____ phi______ frames
    -       74.0000   76.0000  -68.6949 104

#__ type_ start__ end____ width___ exp.time_
 24 omega   43.00  148.00   1.0000    2.0000
omega____ theta____ kappa____ phi______ frames
    -       74.0000   77.0000  -13.3706 105

#__ type_ start__ end____ width___ exp.time_
 25 omega   43.00  148.00   1.0000    2.0000
omega____ theta____ kappa____ phi______ frames
    -       74.0000   77.0000  -53.6018 105

#__ type_ start__ end____ width___ exp.time_
 26 omega   53.00  153.00   1.0000    8.0000
omega____ theta____ kappa____ phi______ frames
    -       82.0000   67.0000  109.4192 100

#__ type_ start__ end____ width___ exp.time_
 27 omega   52.00  154.00   1.0000    8.0000
omega____ theta____ kappa____ phi______ frames
    -       82.0000   73.0000  -78.3851 102

#__ type_ start__ end____ width___ exp.time_
 28 omega   58.00  156.00   1.0000    8.0000
omega____ theta____ kappa____ phi______ frames
    -       86.0000   63.0000   29.6474 98

#__ type_ start__ end____ width___ exp.time_
 29 omega   61.00  161.00   1.0000    8.0000
omega____ theta____ kappa____ phi______ frames
    -       90.0000   69.0000 -149.4920 100

#__ type_ start__ end____ width___ exp.time_
 30 omega   62.00  160.00   1.0000    8.0000
omega____ theta____ kappa____ phi______ frames
    -       90.0000   63.0000  178.5846 98

#__ type_ start__ end____ width___ exp.time_
 31 omega   60.00  162.00   1.0000    8.0000
omega____ theta____ kappa____ phi______ frames
    -       90.0000   73.0000   -9.7743 102

#__ type_ start__ end____ width___ exp.time_
 32 omega   64.00  166.00   1.0000    8.0000
omega____ theta____ kappa____ phi______ frames
    -       94.0000   70.0000  138.3756 102

#__ type_ start__ end____ width___ exp.time_
 33 omega   68.00  164.00   1.0000    8.0000
omega____ theta____ kappa____ phi______ frames
    -       94.0000   56.0000  -97.1791 96

#__ type_ start__ end____ width___ exp.time_
 34 omega   67.00  172.00   1.0000    8.0000
omega____ theta____ kappa____ phi______ frames
    -       98.0000   77.0000  -47.7025 105

#__ type_ start__ end____ width___ exp.time_
 35 omega   67.00  171.00   1.0000    8.0000
omega____ theta____ kappa____ phi______ frames
    -       98.0000   76.0000   49.3939 104

#__ type_ start__ end____ width___ exp.time_
 36 omega   72.00  174.00   1.0000    8.0000
omega____ theta____ kappa____ phi______ frames
    -      102.0000   70.0000   97.7343 102

#__ type_ start__ end____ width___ exp.time_
 37 omega   80.00  178.00   1.0000    8.0000
omega____ theta____ kappa____ phi______ frames
    -      111.0000   77.0000  120.0000 98

#__ type_ start__ end____ width___ exp.time_
 38 omega   80.00  178.00   1.0000    8.0000
omega____ theta____ kappa____ phi______ frames
    -      111.0000   77.0000 -180.0000 98

#__ type_ start__ end____ width___ exp.time_
 39 omega   85.00  178.00   1.0000    8.0000
omega____ theta____ kappa____ phi______ frames
    -      111.0000   53.0000 -126.2537 93

#__ type_ start__ end____ width___ exp.time_
 40 omega   83.00  178.00   1.0000    8.0000
omega____ theta____ kappa____ phi______ frames
    -      111.0000   61.0000  -60.0000 95

#__ type_ start__ end____ width___ exp.time_
 41 omega   80.00  178.00   1.0000    8.0000
omega____ theta____ kappa____ phi______ frames
    -      111.0000   77.0000  -90.0000 98

#__ type_ start__ end____ width___ exp.time_
 42 omega   80.00  178.00   1.0000    8.0000
omega____ theta____ kappa____ phi______ frames
    -      111.0000   77.0000   60.0000 98

#__ type_ start__ end____ width___ exp.time_
 43 omega   83.00  178.00   1.0000    8.0000
omega____ theta____ kappa____ phi______ frames
    -      111.0000   61.0000 -150.0000 95

#__ type_ start__ end____ width___ exp.time_
 44 omega   39.00  121.00   1.0000    8.0000
omega____ theta____ kappa____ phi______ frames
    -      111.0000 -125.0000  -60.0000 82

#__ type_ start__ end____ width___ exp.time_
 45 omega   40.00   99.00   1.0000    8.0000
omega____ theta____ kappa____ phi______ frames
    -      111.0000  -45.0000  120.0000 59

#__ type_ start__ end____ width___ exp.time_
 46 omega   83.00  178.00   1.0000    8.0000
omega____ theta____ kappa____ phi______ frames
    -      111.0000   61.0000  150.0000 95

#__ type_ start__ end____ width___ exp.time_
 47 omega   36.00   91.00   1.0000    8.0000
omega____ theta____ kappa____ phi______ frames
    -      111.0000  -30.0000   60.0000 55

#__ type_ start__ end____ width___ exp.time_
 48 omega   80.00  178.00   1.0000    8.0000
omega____ theta____ kappa____ phi______ frames
    -      111.0000   77.0000    0.0000 98

#__ type_ start__ end____ width___ exp.time_
 49 omega   80.00  178.00   1.0000    8.0000
omega____ theta____ kappa____ phi______ frames
    -      111.0000   77.0000 -120.0000 98

#__ type_ start__ end____ width___ exp.time_
 50 omega   39.00  121.00   1.0000    8.0000
omega____ theta____ kappa____ phi______ frames
    -      111.0000 -125.0000 -180.0000 82

#__ type_ start__ end____ width___ exp.time_
 51 omega   66.00  178.00   1.0000    8.0000
omega____ theta____ kappa____ phi______ frames
    -      111.0000   15.0000   30.0000 112

#__ type_ start__ end____ width___ exp.time_
 52 omega   80.00  178.00   1.0000    8.0000
omega____ theta____ kappa____ phi______ frames
    -      111.0000   77.0000  -30.0000 98

#__ type_ start__ end____ width___ exp.time_
 53 omega   87.00  178.00   1.0000    8.0000
omega____ theta____ kappa____ phi______ frames
    -      111.0000   30.0000   90.0000 91

#__ type_ start__ end____ width___ exp.time_
 54 omega   83.00  178.00   1.0000    8.0000
omega____ theta____ kappa____ phi______ frames
    -      111.0000   61.0000 -180.0000 95

#__ type_ start__ end____ width___ exp.time_
 55 omega   37.00  142.00   1.0000    8.0000
omega____ theta____ kappa____ phi______ frames
    -      111.0000  -77.0000   60.0000 105

#__ type_ start__ end____ width___ exp.time_
 56 omega   30.00  109.00   1.0000    8.0000
omega____ theta____ kappa____ phi______ frames
    -      111.0000  -94.0000 -150.0000 79

#__ type_ start__ end____ width___ exp.time_
 57 omega   39.00  121.00   1.0000    8.0000
omega____ theta____ kappa____ phi______ frames
    -      111.0000 -125.0000   60.0000 82

#__ type_ start__ end____ width___ exp.time_
 58 omega   40.00   99.00   1.0000    8.0000
omega____ theta____ kappa____ phi______ frames
    -      111.0000  -45.0000   30.0000 59

#__ type_ start__ end____ width___ exp.time_
 59 omega   83.00  178.00   1.0000    8.0000
omega____ theta____ kappa____ phi______ frames
    -      111.0000   61.0000 -120.0000 95

#__ type_ start__ end____ width___ exp.time_
 60 omega   30.00  109.00   1.0000    8.0000
omega____ theta____ kappa____ phi______ frames
    -      111.0000  -94.0000  -60.0000 79

#__ type_ start__ end____ width___ exp.time_
 61 omega   83.00  178.00   1.0000    8.0000
omega____ theta____ kappa____ phi______ frames
    -      111.0000   61.0000   30.0000 95

#__ type_ start__ end____ width___ exp.time_
 62 omega   30.00  109.00   1.0000    8.0000
omega____ theta____ kappa____ phi______ frames
    -      111.0000  -94.0000   60.0000 79

#__ type_ start__ end____ width___ exp.time_
 63 omega   41.00  139.00   1.0000    8.0000
omega____ theta____ kappa____ phi______ frames
    -      111.0000  -61.0000 -120.0000 98

#__ type_ start__ end____ width___ exp.time_
 64 omega   30.00  109.00   1.0000    8.0000
omega____ theta____ kappa____ phi______ frames
    -      111.0000  -94.0000  150.0000 79

#__ type_ start__ end____ width___ exp.time_
 65 omega   30.00  109.00   1.0000    8.0000
omega____ theta____ kappa____ phi______ frames
    -      111.0000  -94.0000  -30.0000 79

#__ type_ start__ end____ width___ exp.time_
 66 omega   80.00  178.00   1.0000    8.0000
omega____ theta____ kappa____ phi______ frames
    -      111.0000   77.0000  150.0000 98

#__ type_ start__ end____ width___ exp.time_
 67 omega   83.00  178.00   1.0000    8.0000
omega____ theta____ kappa____ phi______ frames
    -      111.0000   61.0000  -90.0000 95

#__ type_ start__ end____ width___ exp.time_
 68 omega   37.00   91.00   1.0000    8.0000
omega____ theta____ kappa____ phi______ frames
    -      111.0000  -32.0000  167.8442 54

#__ type_ start__ end____ width___ exp.time_
 69 omega   83.00  178.00   1.0000    8.0000
omega____ theta____ kappa____ phi______ frames
    -      111.0000   61.0000  -30.0000 95

#__ type_ start__ end____ width___ exp.time_
 70 omega   82.00  178.00   1.0000    8.0000
omega____ theta____ kappa____ phi______ frames
    -      111.0000   67.0000  112.1114 96

#__ type_ start__ end____ width___ exp.time_
 71 omega   87.00  178.00   1.0000    8.0000
omega____ theta____ kappa____ phi______ frames
    -      111.0000   30.0000   60.0000 91

#__ type_ start__ end____ width___ exp.time_
 72 omega   30.00  109.00   1.0000    8.0000
omega____ theta____ kappa____ phi______ frames
    -      111.0000  -94.0000    0.0000 79

#__ type_ start__ end____ width___ exp.time_
 73 omega   39.00  121.00   1.0000    8.0000
omega____ theta____ kappa____ phi______ frames
    -      111.0000 -125.0000  120.0000 82

#__ type_ start__ end____ width___ exp.time_
 74 omega   39.00  121.00   1.0000    8.0000
omega____ theta____ kappa____ phi______ frames
    -      111.0000 -125.0000  -90.0000 82

#__ type_ start__ end____ width___ exp.time_
 75 omega    0.00   26.00   1.0000    2.0000
omega____ theta____ kappa____ phi______ frames
    -       38.0000   94.0000 -137.0306 26

#__ type_ start__ end____ width___ exp.time_
 76 omega   18.00   47.00   1.0000    2.0000
omega____ theta____ kappa____ phi______ frames
    -       50.0000   79.0000  136.3802 29

#__ type_ start__ end____ width___ exp.time_
 77 omega   18.00   47.00   1.0000    2.0000
omega____ theta____ kappa____ phi______ frames
    -       50.0000   79.0000 -117.8413 29

#__ type_ start__ end____ width___ exp.time_
 78 omega   22.00   49.00   1.0000    2.0000
omega____ theta____ kappa____ phi______ frames
    -       54.0000   78.0000    0.0004 27

#__ type_ start__ end____ width___ exp.time_
 79 omega   31.00  136.00   1.0000    2.0000
omega____ theta____ kappa____ phi______ frames
    -       62.0000   77.0000 -178.1366 105

#__ type_ start__ end____ width___ exp.time_
 80 omega   31.00  135.00   1.0000    2.0000
omega____ theta____ kappa____ phi______ frames
    -       62.0000   76.0000  -62.8358 104

#__ type_ start__ end____ width___ exp.time_
 81 omega   38.00  136.00   1.0000    2.0000
omega____ theta____ kappa____ phi______ frames
    -       66.0000   61.0000  157.6945 98

#__ type_ start__ end____ width___ exp.time_
 82 omega   35.00  139.00   1.0000    2.0000
omega____ theta____ kappa____ phi______ frames
    -       66.0000   75.0000 -101.9146 104

#__ type_ start__ end____ width___ exp.time_
 83 omega   36.00  138.00   1.0000    2.0000
omega____ theta____ kappa____ phi______ frames
    -       66.0000   70.0000   39.1865 102

#__ type_ start__ end____ width___ exp.time_
 84 omega  137.00  163.00   1.0000    8.0000
omega____ theta____ kappa____ phi______ frames
    -      111.0000   50.0000  104.0000 26

#__ type_ start__ end____ width___ exp.time_
 85 omega   71.00   97.00   1.0000    8.0000
omega____ theta____ kappa____ phi______ frames
    -      111.0000  -45.0000  -30.0000 26

#__ type_ start__ end____ width___ exp.time_
 86 omega   63.00  101.00   1.0000    8.0000
omega____ theta____ kappa____ phi______ frames
    -      111.0000  -69.0000  133.7830 38

#__ type_ start__ end____ width___ exp.time_
 87 omega  125.00  174.00   1.0000    8.0000
omega____ theta____ kappa____ phi______ frames
    -      111.0000  125.0000  -30.0000 49

#__ type_ start__ end____ width___ exp.time_
 88 omega   40.00   66.00   1.0000    8.0000
omega____ theta____ kappa____ phi______ frames
    -      111.0000  -77.0000    0.0000 26

#__ type_ start__ end____ width___ exp.time_
 89 omega   96.00  121.00   1.0000    8.0000
omega____ theta____ kappa____ phi______ frames
    -      111.0000 -125.0000    0.0000 25

#__ type_ start__ end____ width___ exp.time_
 90 omega   98.00  124.00   1.0000    8.0000
omega____ theta____ kappa____ phi______ frames
    -      111.0000   45.0000  -90.0000 26

#__ type_ start__ end____ width___ exp.time_
 91 omega   56.00   82.00   1.0000    8.0000
omega____ theta____ kappa____ phi______ frames
    -      111.0000  -30.0000    0.0000 26
;
_diffrn_measurement_device 'four-circle diffractometer'
_diffrn_measurement_device_type 'Rigaku Oxford Diffraction SuperNova'
_diffrn_measurement_method '\w scans'
_diffrn_orient_matrix_UB_11 -0.0938135000
_diffrn_orient_matrix_UB_12 0.0198697000
_diffrn_orient_matrix_UB_13 -0.0362688000
_diffrn_orient_matrix_UB_21 0.0095143000
_diffrn_orient_matrix_UB_22 -0.1908699000
_diffrn_orient_matrix_UB_23 -0.0218007000
_diffrn_orient_matrix_UB_31 -0.0577409000
_diffrn_orient_matrix_UB_32 -0.0637384000
_diffrn_orient_matrix_UB_33 0.0541142000
_diffrn_radiation_monochromator mirror
_diffrn_radiation_probe x-ray
_diffrn_radiation_type CuK\a
_diffrn_radiation_wavelength 1.54178
_diffrn_reflns_av_R_equivalents 0.0683
_diffrn_reflns_av_unetI/netI 0.0369
_diffrn_reflns_Laue_measured_fraction_full 1.000
_diffrn_reflns_Laue_measured_fraction_max 0.996
_diffrn_reflns_limit_h_max 17
_diffrn_reflns_limit_h_min -17
_diffrn_reflns_limit_k_max 9
_diffrn_reflns_limit_k_min -9
_diffrn_reflns_limit_l_max 28
_diffrn_reflns_limit_l_min -27
_diffrn_reflns_number 55336
_diffrn_reflns_point_group_measured_fraction_full 0.989
_diffrn_reflns_point_group_measured_fraction_max 0.976
_diffrn_reflns_theta_full 67.679
_diffrn_reflns_theta_max 76.555
_diffrn_reflns_theta_min 3.941
_diffrn_source 'sealed X-ray tube'
_diffrn_source_current 0.8
_diffrn_source_type 'SuperNova (Cu) X-ray Source'
_diffrn_source_voltage 50
_diffrn_standards_number 0
_exptl_absorpt_coefficient_mu 0.589
_exptl_absorpt_correction_T_max 1.0000
_exptl_absorpt_correction_T_min 0.8720
_exptl_absorpt_correction_type multi-scan
_exptl_absorpt_process_details
;
SADABS-2014/5 (Bruker,2014/5) was used for absorption correction.
wR2(int) was 0.0995 before and 0.0872 after correction.
The Ratio of minimum to maximum transmission is 0.8720.
The \l/2 correction factor is Not present.
;
_exptl_crystal_colour colourless
_exptl_crystal_colour_primary colourless
_exptl_crystal_density_diffrn 1.252
_exptl_crystal_description plate
_exptl_crystal_F_000 960
_exptl_crystal_recrystallization_method 'The material was recrystallised from methanol by slow cooling'
_exptl_crystal_size_max 0.2118
_exptl_crystal_size_mid 0.1184
_exptl_crystal_size_min 0.0688
_refine_diff_density_max 0.197
_refine_diff_density_min -0.140
_refine_diff_density_rms 0.035
_refine_ls_abs_structure_details
;
 Flack x determined using 2283 quotients [(I+)-(I-)]/[(I+)+(I-)]
 (Parsons, Flack and Wagner, Acta Cryst. B69 (2013) 249-259).
;
_refine_ls_abs_structure_Flack -0.02(16)
_refine_ls_extinction_method none
_refine_ls_goodness_of_fit_ref 1.042
_refine_ls_hydrogen_treatment constr
_refine_ls_matrix_type full
_refine_ls_number_parameters 307
_refine_ls_number_reflns 4857
_refine_ls_number_restraints 2
_refine_ls_restrained_S_all 1.042
_refine_ls_R_factor_all 0.0360
_refine_ls_R_factor_gt 0.0356
_refine_ls_shift/su_max 0.000
_refine_ls_shift/su_mean 0.000
_refine_ls_structure_factor_coef Fsqd
_refine_ls_weighting_details 'w=1/[\s^2^(Fo^2^)+(0.0566P)^2^+0.9509P] where P=(Fo^2^+2Fc^2^)/3'
_refine_ls_weighting_scheme calc
_refine_ls_wR_factor_gt 0.0930
_refine_ls_wR_factor_ref 0.0932
_reflns_Friedel_coverage 0.959
_reflns_Friedel_fraction_full 0.978
_reflns_Friedel_fraction_max 0.957
_reflns_number_gt 4802
_reflns_number_total 4857
_reflns_threshold_expression 'I > 2\s(I)'
_cod_data_source_file ja6b10018_si_003.cif
_cod_data_source_block gl15002
_cod_database_code 4125622
_chemical_oxdiff_formula 'C16 H16 O'
_chemical_oxdiff_usercomment '@ 120 K TC252'
_shelx_space_group_comment
;
The symmetry employed for this shelxl refinement is uniquely defined
by the following loop, which should always be used as a source of
symmetry information in preference to the above space-group names.
They are only intended as comments.
;
_olex2_refinement_description
;
1. Fixed Uiso
 At 1.2 times of:
  All C(H) groups, All C(H,H) groups
2.a Secondary CH2 refined with riding coordinates:
 C7(H7A,H7B), C9(H9A,H9B), C10(H10A,H10B), C11(H11A,H11B), C57(H57A,H57B),
 C59(H59A,H59B), C60(H60A,H60B), C61(H61A,H61B)
2.b Aromatic/amide H refined with riding coordinates:
 C2(H2), C3(H3), C4(H4), C5(H5), C13(H13), C14(H14), C15(H15), C16(H16),
 C52(H52), C53(H53), C54(H54), C55(H55), C63(H63), C64(H64), C65(H65), C66(H66)
;
_shelx_shelxl_version_number 2014/7
_olex2_date_sample_data_collection 2015-11-22
_olex2_date_sample_submission 2015-11-19
_olex2_diffrn_ambient_temperature_device 'Oxford Cryosystems Cryostream 700+'
_olex2_exptl_crystal_mounting_method 'The crystal was mounted on a MITIGEN holder in Paratone oil'
_olex2_submission_original_sample_id TC252
_olex2_submission_special_instructions 'No special instructions were received'

loop_
_space_group_symop_operation_xyz
'x, y, z'
'x, -y, z+1/2'
'x+1/2, y+1/2, z'
'x+1/2, -y+1/2, z+1/2'

loop_
_atom_site_label
_atom_site_type_symbol
_atom_site_fract_x
_atom_site_fract_y
_atom_site_fract_z
_atom_site_U_iso_or_equiv
_atom_site_adp_type
_atom_site_occupancy
_atom_site_site_symmetry_order
_atom_site_calc_flag
_atom_site_refinement_flags_posn
O8 O 0.79619(11) 0.3591(2) 0.40181(7) 0.0269(3) Uani 1 1 d .
C1 C 0.58427(14) 0.3665(3) 0.36757(9) 0.0217(4) Uani 1 1 d .
C2 C 0.49309(15) 0.3129(3) 0.34827(10) 0.0240(4) Uani 1 1 d .
H2 H 0.4642 0.3698 0.3150 0.029 Uiso 1 1 calc R
C3 C 0.44369(15) 0.1787(3) 0.37658(10) 0.0259(4) Uani 1 1 d .
H3 H 0.3819 0.1441 0.3626 0.031 Uiso 1 1 calc R
C4 C 0.48544(16) 0.0953(3) 0.42561(10) 0.0264(4) Uani 1 1 d .
H4 H 0.4524 0.0033 0.4453 0.032 Uiso 1 1 calc R
C5 C 0.57572(16) 0.1476(3) 0.44541(10) 0.0255(4) Uani 1 1 d .
H5 H 0.6041 0.0904 0.4788 0.031 Uiso 1 1 calc R
C6 C 0.62562(14) 0.2823(3) 0.41737(9) 0.0229(4) Uani 1 1 d .
C7 C 0.72118(16) 0.3402(3) 0.44381(10) 0.0260(4) Uani 1 1 d .
H7A H 0.7119 0.4540 0.4643 0.031 Uiso 1 1 calc R
H7B H 0.7414 0.2535 0.4743 0.031 Uiso 1 1 calc R
C9 C 0.81903(15) 0.2028(3) 0.36952(10) 0.0276(5) Uani 1 1 d .
H9A H 0.7669 0.1156 0.3738 0.033 Uiso 1 1 calc R
H9B H 0.8792 0.1508 0.3853 0.033 Uiso 1 1 calc R
C10 C 0.83093(16) 0.2510(3) 0.30437(10) 0.0270(4) Uani 1 1 d .
H10A H 0.8567 0.1483 0.2827 0.032 Uiso 1 1 calc R
H10B H 0.8786 0.3470 0.3013 0.032 Uiso 1 1 calc R
C11 C 0.73663(16) 0.3098(3) 0.27398(10) 0.0248(4) Uani 1 1 d .
H11A H 0.7458 0.3088 0.2303 0.030 Uiso 1 1 calc R
H11B H 0.6860 0.2231 0.2833 0.030 Uiso 1 1 calc R
C12 C 0.70187(14) 0.4908(3) 0.29234(9) 0.0223(4) Uani 1 1 d .
C13 C 0.74058(16) 0.6376(3) 0.26390(10) 0.0255(4) Uani 1 1 d .
H13 H 0.7880 0.6216 0.2342 0.031 Uiso 1 1 calc R
C14 C 0.71105(16) 0.8065(3) 0.27821(10) 0.0274(5) Uani 1 1 d .
H14 H 0.7384 0.9046 0.2585 0.033 Uiso 1 1 calc R
C15 C 0.64160(17) 0.8316(3) 0.32125(11) 0.0288(5) Uani 1 1 d .
H15 H 0.6208 0.9467 0.3310 0.035 Uiso 1 1 calc R
C16 C 0.60256(16) 0.6866(3) 0.35015(10) 0.0267(4) Uani 1 1 d .
H16 H 0.5552 0.7039 0.3798 0.032 Uiso 1 1 calc R
C17 C 0.63181(15) 0.5164(3) 0.33624(9) 0.0228(4) Uani 1 1 d .
O58 O 0.53833(11) 0.4074(2) 0.04756(7) 0.0267(3) Uani 1 1 d .
C51 C 0.33127(15) 0.4006(3) 0.08704(9) 0.0226(4) Uani 1 1 d .
C52 C 0.24230(15) 0.4555(3) 0.10910(10) 0.0252(4) Uani 1 1 d .
H52 H 0.2175 0.4013 0.1439 0.030 Uiso 1 1 calc R
C53 C 0.18948(15) 0.5874(3) 0.08120(10) 0.0269(4) Uani 1 1 d .
H53 H 0.1292 0.6224 0.0967 0.032 Uiso 1 1 calc R
C54 C 0.22550(16) 0.6675(3) 0.03057(10) 0.0272(5) Uani 1 1 d .
H54 H 0.1900 0.7580 0.0113 0.033 Uiso 1 1 calc R
C55 C 0.31363(15) 0.6150(3) 0.00814(10) 0.0254(4) Uani 1 1 d .
H55 H 0.3382 0.6707 -0.0264 0.031 Uiso 1 1 calc R
C56 C 0.36672(14) 0.4814(3) 0.03566(9) 0.0225(4) Uani 1 1 d .
C57 C 0.45975(15) 0.4225(3) 0.00718(10) 0.0255(4) Uani 1 1 d .
H57A H 0.4490 0.3074 -0.0122 0.031 Uiso 1 1 calc R
H57B H 0.4769 0.5075 -0.0244 0.031 Uiso 1 1 calc R
C59 C 0.56350(16) 0.5653(3) 0.07781(10) 0.0264(4) Uani 1 1 d .
H59A H 0.5111 0.6524 0.0734 0.032 Uiso 1 1 calc R
H59B H 0.6225 0.6156 0.0604 0.032 Uiso 1 1 calc R
C60 C 0.58018(16) 0.5249(3) 0.14321(10) 0.0274(5) Uani 1 1 d .
H60A H 0.6067 0.6308 0.1629 0.033 Uiso 1 1 calc R
H60B H 0.6290 0.4309 0.1466 0.033 Uiso 1 1 calc R
C61 C 0.48934(16) 0.4668(3) 0.17679(10) 0.0257(4) Uani 1 1 d .
H61A H 0.5028 0.4721 0.2201 0.031 Uiso 1 1 calc R
H61B H 0.4372 0.5514 0.1680 0.031 Uiso 1 1 calc R
C62 C 0.45408(15) 0.2832(3) 0.16140(10) 0.0233(4) Uani 1 1 d .
C63 C 0.49389(15) 0.1391(3) 0.19082(10) 0.0255(4) Uani 1 1 d .
H63 H 0.5417 0.1582 0.2206 0.031 Uiso 1 1 calc R
C64 C 0.46575(16) -0.0319(3) 0.17786(10) 0.0273(5) Uani 1 1 d .
H64 H 0.4943 -0.1280 0.1984 0.033 Uiso 1 1 calc R
C65 C 0.39540(16) -0.0609(3) 0.13460(10) 0.0273(4) Uani 1 1 d .
H65 H 0.3756 -0.1771 0.1252 0.033 Uiso 1 1 calc R
C66 C 0.35418(15) 0.0818(3) 0.10523(10) 0.0261(4) Uani 1 1 d .
H66 H 0.3059 0.0619 0.0758 0.031 Uiso 1 1 calc R
C67 C 0.38232(15) 0.2531(3) 0.11820(10) 0.0227(4) Uani 1 1 d .

loop_
_atom_site_aniso_label
_atom_site_aniso_U_11
_atom_site_aniso_U_22
_atom_site_aniso_U_33
_atom_site_aniso_U_23
_atom_site_aniso_U_13
_atom_site_aniso_U_12
O8 0.0234(7) 0.0299(8) 0.0275(8) -0.0027(6) 0.0003(6) -0.0044(6)
C1 0.0222(10) 0.0206(9) 0.0222(10) -0.0015(8) 0.0030(8) 0.0005(8)
C2 0.0235(10) 0.0265(10) 0.0219(10) -0.0003(8) -0.0005(8) 0.0014(8)
C3 0.0227(10) 0.0271(10) 0.0280(11) -0.0033(9) 0.0003(8) -0.0024(8)
C4 0.0271(10) 0.0227(9) 0.0295(11) 0.0011(8) 0.0052(9) -0.0027(8)
C5 0.0281(10) 0.0239(9) 0.0244(10) 0.0003(8) 0.0005(8) 0.0017(8)
C6 0.0219(9) 0.0234(9) 0.0232(10) -0.0021(8) -0.0002(8) 0.0002(8)
C7 0.0246(10) 0.0303(10) 0.0231(10) -0.0010(8) -0.0019(8) -0.0012(8)
C9 0.0224(10) 0.0293(11) 0.0311(12) -0.0004(9) -0.0032(8) 0.0029(8)
C10 0.0240(9) 0.0267(10) 0.0304(11) -0.0028(8) 0.0013(8) 0.0013(8)
C11 0.0264(10) 0.0230(10) 0.0249(10) -0.0018(8) 0.0004(8) -0.0010(8)
C12 0.0215(9) 0.0256(10) 0.0198(9) -0.0013(8) -0.0014(7) -0.0006(8)
C13 0.0244(10) 0.0300(11) 0.0220(10) -0.0001(8) 0.0012(8) -0.0039(8)
C14 0.0310(11) 0.0256(10) 0.0258(11) 0.0028(8) 0.0014(9) -0.0056(9)
C15 0.0319(11) 0.0216(10) 0.0330(12) -0.0011(8) 0.0003(9) 0.0006(9)
C16 0.0263(10) 0.0268(10) 0.0272(11) -0.0007(8) 0.0034(8) -0.0002(8)
C17 0.0213(9) 0.0253(10) 0.0217(10) 0.0013(8) -0.0019(7) -0.0024(8)
O58 0.0240(7) 0.0298(7) 0.0263(8) -0.0012(6) -0.0009(6) 0.0043(6)
C51 0.0215(9) 0.0224(9) 0.0240(10) -0.0017(8) -0.0023(8) -0.0003(8)
C52 0.0239(10) 0.0278(10) 0.0241(10) 0.0007(8) 0.0024(8) -0.0014(8)
C53 0.0213(10) 0.0289(10) 0.0306(11) -0.0026(9) 0.0009(8) 0.0008(8)
C54 0.0238(10) 0.0233(10) 0.0343(12) 0.0019(8) -0.0044(9) 0.0016(8)
C55 0.0251(10) 0.0255(10) 0.0257(10) 0.0035(8) -0.0010(8) -0.0016(8)
C56 0.0215(9) 0.0232(9) 0.0227(10) -0.0018(8) 0.0000(8) -0.0003(8)
C57 0.0242(10) 0.0293(10) 0.0228(10) -0.0003(8) 0.0003(8) 0.0025(8)
C59 0.0239(10) 0.0280(10) 0.0275(11) 0.0015(8) 0.0009(8) -0.0021(8)
C60 0.0246(10) 0.0278(10) 0.0296(11) 0.0000(8) -0.0043(9) -0.0028(8)
C61 0.0271(10) 0.0268(10) 0.0232(11) -0.0003(8) -0.0010(8) -0.0008(8)
C62 0.0228(10) 0.0254(10) 0.0217(10) 0.0006(8) 0.0032(8) 0.0008(8)
C63 0.0223(9) 0.0312(11) 0.0231(10) 0.0021(8) -0.0001(8) 0.0018(8)
C64 0.0278(10) 0.0264(10) 0.0278(11) 0.0045(8) 0.0027(9) 0.0060(8)
C65 0.0303(11) 0.0221(10) 0.0296(11) -0.0002(8) 0.0037(9) -0.0001(8)
C66 0.0254(10) 0.0266(10) 0.0264(11) -0.0003(8) -0.0016(8) -0.0003(8)
C67 0.0222(9) 0.0238(10) 0.0221(9) 0.0019(8) 0.0038(7) 0.0002(8)

loop_
_atom_type_symbol
_atom_type_description
_atom_type_scat_dispersion_real
_atom_type_scat_dispersion_imag
_atom_type_scat_source
C C 0.0181 0.0091 'International Tables Vol C Tables 4.2.6.8 and 6.1.1.4'
H H 0.0000 0.0000 'International Tables Vol C Tables 4.2.6.8 and 6.1.1.4'
O O 0.0492 0.0322 'International Tables Vol C Tables 4.2.6.8 and 6.1.1.4'

loop_
_exptl_crystal_face_index_h
_exptl_crystal_face_index_k
_exptl_crystal_face_index_l
_exptl_crystal_face_perp_dist
_exptl_oxdiff_crystal_face_indexfrac_h
_exptl_oxdiff_crystal_face_indexfrac_k
_exptl_oxdiff_crystal_face_indexfrac_l
_exptl_oxdiff_crystal_face_x
_exptl_oxdiff_crystal_face_y
_exptl_oxdiff_crystal_face_z
5 1 -11 0.0986 5.0073 0.9968 -10.9982 -0.0511 0.0972 -0.9478
-3 -2 12 0.0946 -3.0081 -1.9967 12.0021 -0.1928 0.0908 0.9504
1 -3 10 0.0661 0.9930 -2.9976 10.0076 -0.5157 0.3634 0.6753
-3 -4 -5 0.0251 -2.9998 -4.0002 -4.9923 0.3830 0.8438 0.1580
4 4 5 0.0402 4.0000 4.0001 4.9931 -0.4769 -0.8343 -0.2157
-2 2 14 0.0731 -2.0069 2.0032 13.9930 -0.2794 -0.7065 0.7454
1 3 11 0.0482 0.9957 3.0020 10.9930 -0.4325 -0.8032 0.3460
5 3 -9 0.0912 5.0073 2.9970 -9.0031 -0.0837 -0.3281 -0.9673
-8 2 -4 0.0592 -7.9979 2.0000 -4.0107 0.9355 -0.3704 0.1173
8 -2 4 0.0592 7.9979 -2.0000 4.0107 -0.9355 0.3704 -0.1173
8 1 7 0.0480 7.9978 1.0003 7.0033 -0.9844 -0.2675 -0.1466
3 0 14 0.0584 2.9927 0.0027 14.0016 -0.7885 -0.2773 0.5847
-7 -1 -8 0.0623 -6.9971 -1.0007 -8.0025 0.9268 0.2989 0.0348
-3 4 6 0.0541 -3.0016 4.0013 5.9878 0.1439 -0.9228 0.2423
-1 5 1 0.0498 -0.9980 4.9998 0.9871 0.1572 -0.9853 -0.2076

loop_
_geom_angle_atom_site_label_1
_geom_angle_atom_site_label_2
_geom_angle_atom_site_label_3
_geom_angle
C7 O8 C9 114.83(17)
C2 C1 C6 118.50(19)
C2 C1 C17 118.72(18)
C6 C1 C17 122.72(18)
C1 C2 H2 119.2
C3 C2 C1 121.66(19)
C3 C2 H2 119.2
C2 C3 H3 120.3
C2 C3 C4 119.46(19)
C4 C3 H3 120.3
C3 C4 H4 120.3
C5 C4 C3 119.5(2)
C5 C4 H4 120.3
C4 C5 H5 119.3
C4 C5 C6 121.4(2)
C6 C5 H5 119.3
C1 C6 C7 121.96(19)
C5 C6 C1 119.48(19)
C5 C6 C7 118.48(19)
O8 C7 C6 114.67(17)
O8 C7 H7A 108.6
O8 C7 H7B 108.6
C6 C7 H7A 108.6
C6 C7 H7B 108.6
H7A C7 H7B 107.6
O8 C9 H9A 110.1
O8 C9 H9B 110.1
O8 C9 C10 108.23(18)
H9A C9 H9B 108.4
C10 C9 H9A 110.1
C10 C9 H9B 110.1
C9 C10 H10A 108.9
C9 C10 H10B 108.9
C9 C10 C11 113.38(18)
H10A C10 H10B 107.7
C11 C10 H10A 108.9
C11 C10 H10B 108.9
C10 C11 H11A 108.6
C10 C11 H11B 108.6
H11A C11 H11B 107.6
C12 C11 C10 114.58(17)
C12 C11 H11A 108.6
C12 C11 H11B 108.6
C13 C12 C11 118.53(19)
C13 C12 C17 118.76(19)
C17 C12 C11 122.70(19)
C12 C13 H13 119.3
C14 C13 C12 121.3(2)
C14 C13 H13 119.3
C13 C14 H14 120.0
C15 C14 C13 119.9(2)
C15 C14 H14 120.0
C14 C15 H15 120.3
C14 C15 C16 119.5(2)
C16 C15 H15 120.3
C15 C16 H16 119.4
C15 C16 C17 121.1(2)
C17 C16 H16 119.4
C12 C17 C1 122.33(19)
C16 C17 C1 118.21(19)
C16 C17 C12 119.42(19)
C57 O58 C59 114.86(16)
C52 C51 C67 118.41(19)
C56 C51 C52 118.58(19)
C56 C51 C67 122.96(19)
C51 C52 H52 119.3
C53 C52 C51 121.5(2)
C53 C52 H52 119.3
C52 C53 H53 120.2
C54 C53 C52 119.5(2)
C54 C53 H53 120.2
C53 C54 H54 120.1
C53 C54 C55 119.8(2)
C55 C54 H54 120.1
C54 C55 H55 119.5
C54 C55 C56 121.0(2)
C56 C55 H55 119.5
C51 C56 C57 121.68(18)
C55 C56 C51 119.6(2)
C55 C56 C57 118.63(19)
O58 C57 C56 114.32(18)
O58 C57 H57A 108.7
O58 C57 H57B 108.7
C56 C57 H57A 108.7
C56 C57 H57B 108.7
H57A C57 H57B 107.6
O58 C59 H59A 109.9
O58 C59 H59B 109.9
O58 C59 C60 108.93(18)
H59A C59 H59B 108.3
C60 C59 H59A 109.9
C60 C59 H59B 109.9
C59 C60 H60A 108.7
C59 C60 H60B 108.7
C59 C60 C61 114.30(18)
H60A C60 H60B 107.6
C61 C60 H60A 108.7
C61 C60 H60B 108.7
C60 C61 H61A 108.6
C60 C61 H61B 108.6
H61A C61 H61B 107.6
C62 C61 C60 114.68(18)
C62 C61 H61A 108.6
C62 C61 H61B 108.6
C63 C62 C61 119.40(19)
C63 C62 C67 118.41(19)
C67 C62 C61 122.19(19)
C62 C63 H63 119.0
C64 C63 C62 121.9(2)
C64 C63 H63 119.0
C63 C64 H64 120.3
C63 C64 C65 119.4(2)
C65 C64 H64 120.3
C64 C65 H65 120.3
C64 C65 C66 119.4(2)
C66 C65 H65 120.3
C65 C66 H66 119.4
C65 C66 C67 121.3(2)
C67 C66 H66 119.4
C62 C67 C51 122.07(18)
C66 C67 C51 118.27(19)
C66 C67 C62 119.6(2)

loop_
_geom_bond_atom_site_label_1
_geom_bond_atom_site_label_2
_geom_bond_distance
O8 C7 1.420(3)
O8 C9 1.431(3)
C1 C2 1.399(3)
C1 C6 1.407(3)
C1 C17 1.498(3)
C2 H2 0.9500
C2 C3 1.389(3)
C3 H3 0.9500
C3 C4 1.393(3)
C4 H4 0.9500
C4 C5 1.388(3)
C5 H5 0.9500
C5 C6 1.393(3)
C6 C7 1.518(3)
C7 H7A 0.9900
C7 H7B 0.9900
C9 H9A 0.9900
C9 H9B 0.9900
C9 C10 1.517(3)
C10 H10A 0.9900
C10 H10B 0.9900
C10 C11 1.541(3)
C11 H11A 0.9900
C11 H11B 0.9900
C11 C12 1.520(3)
C12 C13 1.398(3)
C12 C17 1.406(3)
C13 H13 0.9500
C13 C14 1.389(3)
C14 H14 0.9500
C14 C15 1.386(3)
C15 H15 0.9500
C15 C16 1.394(3)
C16 H16 0.9500
C16 C17 1.396(3)
O58 C57 1.419(3)
O58 C59 1.424(3)
C51 C52 1.402(3)
C51 C56 1.400(3)
C51 C67 1.500(3)
C52 H52 0.9500
C52 C53 1.391(3)
C53 H53 0.9500
C53 C54 1.387(3)
C54 H54 0.9500
C54 C55 1.389(3)
C55 H55 0.9500
C55 C56 1.399(3)
C56 C57 1.517(3)
C57 H57A 0.9900
C57 H57B 0.9900
C59 H59A 0.9900
C59 H59B 0.9900
C59 C60 1.515(3)
C60 H60A 0.9900
C60 H60B 0.9900
C60 C61 1.543(3)
C61 H61A 0.9900
C61 H61B 0.9900
C61 C62 1.521(3)
C62 C63 1.394(3)
C62 C67 1.405(3)
C63 H63 0.9500
C63 C64 1.391(3)
C64 H64 0.9500
C64 C65 1.391(3)
C65 H65 0.9500
C65 C66 1.393(3)
C66 H66 0.9500
C66 C67 1.393(3)

loop_
_geom_torsion_atom_site_label_1
_geom_torsion_atom_site_label_2
_geom_torsion_atom_site_label_3
_geom_torsion_atom_site_label_4
_geom_torsion
O8 C9 C10 C11 -67.5(2)
C1 C2 C3 C4 0.3(3)
C1 C6 C7 O8 -50.0(3)
C2 C1 C6 C5 0.8(3)
C2 C1 C6 C7 -175.8(2)
C2 C1 C17 C12 -99.3(2)
C2 C1 C17 C16 78.6(3)
C2 C3 C4 C5 0.0(3)
C3 C4 C5 C6 0.1(3)
C4 C5 C6 C1 -0.6(3)
C4 C5 C6 C7 176.2(2)
C5 C6 C7 O8 133.3(2)
C6 C1 C2 C3 -0.7(3)
C6 C1 C17 C12 83.7(3)
C6 C1 C17 C16 -98.4(2)
C7 O8 C9 C10 135.92(18)
C9 O8 C7 C6 -59.6(2)
C9 C10 C11 C12 73.0(2)
C10 C11 C12 C13 83.2(2)
C10 C11 C12 C17 -97.5(2)
C11 C12 C13 C14 179.3(2)
C11 C12 C17 C1 -1.3(3)
C11 C12 C17 C16 -179.14(19)
C12 C13 C14 C15 -0.3(3)
C13 C12 C17 C1 178.03(19)
C13 C12 C17 C16 0.2(3)
C13 C14 C15 C16 0.5(3)
C14 C15 C16 C17 -0.4(3)
C15 C16 C17 C1 -177.9(2)
C15 C16 C17 C12 0.0(3)
C17 C1 C2 C3 -177.9(2)
C17 C1 C6 C5 177.9(2)
C17 C1 C6 C7 1.2(3)
C17 C12 C13 C14 -0.1(3)
O58 C59 C60 C61 -66.6(2)
C51 C52 C53 C54 -0.3(3)
C51 C56 C57 O58 -49.6(3)
C52 C51 C56 C55 0.7(3)
C52 C51 C56 C57 -176.63(19)
C52 C51 C67 C62 -96.2(3)
C52 C51 C67 C66 81.1(3)
C52 C53 C54 C55 0.2(3)
C53 C54 C55 C56 0.4(3)
C54 C55 C56 C51 -0.8(3)
C54 C55 C56 C57 176.59(19)
C55 C56 C57 O58 133.0(2)
C56 C51 C52 C53 -0.2(3)
C56 C51 C67 C62 86.3(3)
C56 C51 C67 C66 -96.4(2)
C57 O58 C59 C60 135.23(19)
C59 O58 C57 C56 -59.8(2)
C59 C60 C61 C62 72.4(2)
C60 C61 C62 C63 84.8(2)
C60 C61 C62 C67 -95.1(2)
C61 C62 C63 C64 -178.8(2)
C61 C62 C67 C51 -3.9(3)
C61 C62 C67 C66 178.8(2)
C62 C63 C64 C65 -0.4(3)
C63 C62 C67 C51 176.2(2)
C63 C62 C67 C66 -1.1(3)
C63 C64 C65 C66 -0.3(3)
C64 C65 C66 C67 0.2(3)
C65 C66 C67 C51 -176.9(2)
C65 C66 C67 C62 0.4(3)
C67 C51 C52 C53 -177.79(19)
C67 C51 C56 C55 178.23(19)
C67 C51 C56 C57 0.9(3)
C67 C62 C63 C64 1.1(3)
